data_1537445
loop_
_publ_author_name
'Huster, J.'

_publ_section_title
;
 Darstellung und Kristallstruktur der Alkalithiochromate(III), A Cr5 S8
 (A= Cs, Rb und K)
;
_journal_name_full 'Zeitschrift fuer Anorganische und Allgemeine Chemie'
_journal_page_first 89
_journal_page_last 96
_journal_volume 447
_journal_year 1978
_chemical_formula_sum 'Cr5 K S8'
_chemical_name_systematic 'K Cr5 S8'
_space_group_IT_number 12
_symmetry_space_group_name_Hall '-C 2y'
_symmetry_space_group_name_H-M 'C 1 2/m 1'
_cell_angle_alpha 90
_cell_angle_beta 105
_cell_angle_gamma 90
_cell_formula_units_Z 2
_cell_length_a 17.798
_cell_length_b 3.447
_cell_length_c 8.598
_cell_volume 509.511
_citation_journal_id_ASTM ZAACAB
_cod_data_source_file Huster_ZAACAB_1978_892.cif
_cod_data_source_block Cr5K1S8
_cod_original_cell_volume 509.5111
_cod_original_formula_sum 'Cr5 K1 S8'
_cod_database_code 1537445

loop_
_symmetry_equiv_pos_as_xyz
x,y,z
-x,y,-z
-x,-y,-z
x,-y,z
x+1/2,y+1/2,z
-x+1/2,y+1/2,-z
-x+1/2,-y+1/2,-z
x+1/2,-y+1/2,z

loop_
_atom_site_label
_atom_site_type_symbol
_atom_site_fract_x
_atom_site_fract_y
_atom_site_fract_z
_atom_site_occupancy
_atom_site_U_iso_or_equiv
S2 S-2 0.0849 0 0.8231 1 0.0
S4 S-2 0.239 0 0.157 1 0.0
Cr1 Cr+3 0 0 0 1 0.0
Cr2 Cr+3 0.3428 0 0.0217 1 0.0
Cr3 Cr+3 0.2945 0 0.6628 1 0.0
S1 S-2 0.5754 0 0.1563 1 0.0
S3 S-2 0.1685 0 0.49 1 0.0
K1 K+1 0 0.5 0.5 1 0.0
